data_4084646
loop_
_publ_author_name
'Jover, Jes\'us'
'Miloserdov, Fedor M.'
'Benet-Buchholz, Jordi'
'Grushin, Vladimir V.'
'Maseras, Feliu'

_publ_section_title
;
 On the Feasibility of Nickel-Catalyzed Trifluoromethylation of Aryl
 Halides
;
_journal_issue 22
_journal_name_full Organometallics
_journal_page_first 6531
_journal_paper_doi 10.1021/om5008743
_journal_volume 33
_journal_year 2014
_chemical_formula_sum 'C52 H75 Cl Fe Ni O2 P2'
_chemical_formula_weight 944.07
_chemical_name_systematic
; 
 ? 
;
_space_group_IT_number 14
_symmetry_cell_setting monoclinic
_symmetry_space_group_name_Hall '-P 2yn'
_symmetry_space_group_name_H-M 'P 1 21/n 1'
_atom_sites_solution_hydrogens geom
_atom_sites_solution_primary direct
_atom_sites_solution_secondary difmap
_audit_creation_method SHELXL-97
_cell_angle_alpha 90.00
_cell_angle_beta 97.752(5)
_cell_angle_gamma 90.00
_cell_formula_units_Z 4
_cell_length_a 12.9960(10)
_cell_length_b 21.5901(16)
_cell_length_c 17.2447(13)
_cell_measurement_reflns_used 5831
_cell_measurement_temperature 100(2)
_cell_measurement_theta_max 23.50
_cell_measurement_theta_min 2.31
_cell_volume 4794.4(6)
_computing_cell_refinement 'Bruker APEX2 v2011.4-0'
_computing_data_collection 'Bruker APEX2 v2011.4-0'
_computing_data_reduction 'Bruker SAINT V7.60A'
_computing_molecular_graphics 'Bruker SHELXTL'
_computing_publication_material 'Bruker SHELXTL'
_computing_structure_refinement 'SHELXS-97 (Sheldrick, 2008)'
_computing_structure_solution Sir2011
_diffrn_ambient_temperature 100(2)
_diffrn_detector_area_resol_mean 512
_diffrn_detector_type '4K CCD area detector APEX II'
_diffrn_measured_fraction_theta_full 0.941
_diffrn_measured_fraction_theta_max 0.941
_diffrn_measurement_device_type 'APEX DUO Kappa 4-axis goniometer'
_diffrn_measurement_method
;
 Fullsphere data collection, phi and omega scans
;
_diffrn_measurement_specimen_support 'magnetic support whith MicroMount'
_diffrn_radiation_monochromator 'Quazar MX Multilayer Optics'
_diffrn_radiation_type MoK\a
_diffrn_radiation_wavelength 0.71073
_diffrn_reflns_av_R_equivalents 0.0855
_diffrn_reflns_av_sigmaI/netI 0.0790
_diffrn_reflns_limit_h_max 14
_diffrn_reflns_limit_h_min -14
_diffrn_reflns_limit_k_max 24
_diffrn_reflns_limit_k_min -24
_diffrn_reflns_limit_l_max 19
_diffrn_reflns_limit_l_min -18
_diffrn_reflns_number 28464
_diffrn_reflns_theta_full 24.11
_diffrn_reflns_theta_max 24.11
_diffrn_reflns_theta_min 1.52
_diffrn_source 'Micorfocus source E025 IuS'
_diffrn_source_current 0.6
_diffrn_source_power 50
_diffrn_source_size '0.2 mm x 0.2 mm fine focus'
_diffrn_source_type 'Bruker APEX DUO'
_exptl_absorpt_coefficient_mu 0.857
_exptl_absorpt_correction_T_max 0.9346
_exptl_absorpt_correction_T_min 0.8473
_exptl_absorpt_correction_type empirical
_exptl_absorpt_process_details
; 
 SADABS Version 2008/1 Bruker-Nonius
 Blessing, Acta Cryst. (1995) A51 33-38
;
_exptl_crystal_colour red
_exptl_crystal_density_diffrn 1.308
_exptl_crystal_density_method 'not measured'
_exptl_crystal_description block
_exptl_crystal_F_000 2016
_exptl_crystal_size_max 0.20
_exptl_crystal_size_mid 0.15
_exptl_crystal_size_min 0.08
_refine_diff_density_max 1.276
_refine_diff_density_min -1.056
_refine_diff_density_rms 0.136
_refine_ls_extinction_method none
_refine_ls_goodness_of_fit_ref 1.074
_refine_ls_hydrogen_treatment noref
_refine_ls_matrix_type full
_refine_ls_number_parameters 532
_refine_ls_number_reflns 7099
_refine_ls_number_restraints 6
_refine_ls_restrained_S_all 1.074
_refine_ls_R_factor_all 0.1019
_refine_ls_R_factor_gt 0.0843
_refine_ls_shift/su_max 0.001
_refine_ls_shift/su_mean 0.000
_refine_ls_structure_factor_coef Fsqd
_refine_ls_weighting_details 'calc w=1/[\s^2^(Fo^2^)+(0.0665P)^2^+49.4016P] where P=(Fo^2^+2Fc^2^)/3'
_refine_ls_weighting_scheme calc
_refine_ls_wR_factor_gt 0.2000
_refine_ls_wR_factor_ref 0.2088
_reflns_number_gt 5515
_reflns_number_total 7099
_reflns_threshold_expression >2sigma(I)
_cod_data_source_file om5008743_si_003.cif
_cod_data_source_block mo_fm188_0m_17
_cod_depositor_comments
;
The following automatic conversions were performed:
'_diffrn_measurement_specimen_suppport' tag replaced with
'_diffrn_measurement_specimen_support'.

Automatic conversion script
Id: cif_correct_tags 1440 2010-10-19 06:21:57Z saulius 

The following automatic conversions were performed:

'_symmetry_cell_setting' value 'Monoclinic' changed to 'monoclinic'
according to
/home/saulius/struct/COD-crude-data--automatic-downloads/rss-feeds/ACS/lib/dictionaries/cif_core.dic
dictionary named 'cif_core.dic' version 2.4.2 from 2011-04-26.

Automatic conversion script
Id: cif_fix_values 2827 2014-09-09 07:05:25Z andrius 

 Adding full bibliography for 4084644--4084651.cif.
;
_cod_original_sg_symbol_H-M P2(1)/n
_cod_database_code 4084646

loop_
_symmetry_equiv_pos_as_xyz
'x, y, z'
'-x+1/2, y+1/2, -z+1/2'
'-x, -y, -z'
'x-1/2, -y-1/2, z-1/2'

loop_
_atom_site_label
_atom_site_type_symbol
_atom_site_fract_x
_atom_site_fract_y
_atom_site_fract_z
_atom_site_U_iso_or_equiv
_atom_site_adp_type
_atom_site_occupancy
_atom_site_symmetry_multiplicity
_atom_site_calc_flag
_atom_site_refinement_flags
C7 C -0.1247(6) 0.6454(3) 0.1057(4) 0.0203(17) Uani 1 1 d .
C6 C -0.1802(6) 0.5987(4) 0.0619(5) 0.0272(19) Uani 1 1 d .
H6 H -0.2467 0.5870 0.0741 0.033 Uiso 1 1 calc R
C5 C -0.1415(7) 0.5698(4) 0.0026(5) 0.031(2) Uani 1 1 d .
H5 H -0.1795 0.5370 -0.0246 0.038 Uiso 1 1 calc R
C4 C -0.0447(6) 0.5879(3) -0.0193(4) 0.0244(18) Uani 1 1 d .
H4 H -0.0188 0.5684 -0.0621 0.029 Uiso 1 1 calc R
C3 C 0.0105(6) 0.6333(3) 0.0215(4) 0.0176(16) Uani 1 1 d .
H3 H 0.0747 0.6459 0.0059 0.021 Uiso 1 1 calc R
C2 C -0.0250(6) 0.6628(3) 0.0873(4) 0.0164(16) Uani 1 1 d .
P2 P 0.23345(14) 0.64817(8) 0.20348(10) 0.0140(4) Uani 1 1 d .
C1 C 0.0384(6) 0.7055(3) 0.1360(4) 0.0167(16) Uani 1 1 d .
P1 P 0.15404(14) 0.81422(8) 0.08530(10) 0.0131(4) Uani 1 1 d .
Fe1 Fe 0.30334(8) 0.79927(4) 0.27310(6) 0.0135(3) Uani 1 1 d .
Ni1 Ni 0.17606(7) 0.71578(4) 0.11226(5) 0.0130(3) Uani 1 1 d .
Cl1 Cl 0.31968(14) 0.71129(8) 0.05485(12) 0.0240(4) Uani 1 1 d .
C8 C -0.1633(6) 0.6748(3) 0.1700(4) 0.0223(17) Uani 1 1 d .
H8 H -0.2311 0.6655 0.1813 0.027 Uiso 1 1 calc R
C9 C -0.1029(6) 0.7163(3) 0.2155(4) 0.0228(17) Uani 1 1 d .
H9 H -0.1294 0.7361 0.2578 0.027 Uiso 1 1 calc R
C10 C -0.0004(6) 0.7301(3) 0.1997(4) 0.0208(17) Uani 1 1 d .
H10 H 0.0421 0.7569 0.2340 0.025 Uiso 1 1 calc R
C13 C 0.2788(6) 0.8903(3) 0.2931(4) 0.0235(18) Uani 1 1 d .
H13 H 0.2757 0.9095 0.3455 0.028 Uiso 1 1 calc R
C12 C 0.1932(6) 0.8664(3) 0.2430(4) 0.0170(16) Uani 1 1 d .
H12 H 0.1195 0.8654 0.2537 0.020 Uiso 1 1 calc R
C11 C 0.2308(5) 0.8458(3) 0.1719(4) 0.0130(15) Uani 1 1 d U
C14 C 0.3699(7) 0.8819(3) 0.2576(4) 0.0233(18) Uani 1 1 d .
H14 H 0.4416 0.8946 0.2803 0.028 Uiso 1 1 calc R
C15 C 0.3412(6) 0.8534(3) 0.1830(4) 0.0177(16) Uani 1 1 d .
H15 H 0.3895 0.8418 0.1449 0.021 Uiso 1 1 calc R
C16 C 0.2948(5) 0.7017(3) 0.2767(4) 0.0125(14) Uani 1 1 d .
C17 C 0.2458(6) 0.7303(3) 0.3385(4) 0.0192(16) Uani 1 1 d .
H17 H 0.1719 0.7251 0.3474 0.023 Uiso 1 1 calc R
C18 C 0.3229(6) 0.7666(3) 0.3851(4) 0.0213(17) Uani 1 1 d .
H18 H 0.3126 0.7908 0.4329 0.026 Uiso 1 1 calc R
C19 C 0.4159(6) 0.7620(3) 0.3522(4) 0.0195(17) Uani 1 1 d .
H19 H 0.4831 0.7823 0.3729 0.023 Uiso 1 1 calc R
C30 C 0.2634(7) 0.9039(4) -0.1403(4) 0.0272(19) Uani 1 1 d .
H30A H 0.3128 0.9108 -0.1784 0.033 Uiso 1 1 calc R
H30B H 0.1990 0.9271 -0.1585 0.033 Uiso 1 1 calc R
C2T C 0.0960(8) 0.7787(6) 0.5256(7) 0.064(4) Uani 1 1 d .
H2TA H 0.0651 0.7891 0.5734 0.077 Uiso 1 1 calc R
H2TB H 0.1720 0.7741 0.5395 0.077 Uiso 1 1 calc R
C2S C 0.7598(8) 0.9199(5) 0.3002(6) 0.055(3) Uani 1 1 d .
H2SA H 0.7504 0.9637 0.2839 0.066 Uiso 1 1 calc R
H2SB H 0.8350 0.9107 0.3102 0.066 Uiso 1 1 calc R
C31 C 0.2383(7) 0.8348(4) -0.1374(5) 0.0279(19) Uani 1 1 d .
H31A H 0.3036 0.8110 -0.1258 0.033 Uiso 1 1 calc R
H31B H 0.2030 0.8213 -0.1891 0.033 Uiso 1 1 calc R
C32 C 0.1681(6) 0.8213(4) -0.0744(5) 0.0271(18) Uani 1 1 d .
H32A H 0.1001 0.8418 -0.0887 0.033 Uiso 1 1 calc R
H32B H 0.1561 0.7761 -0.0715 0.033 Uiso 1 1 calc R
C33 C 0.3400(6) 0.5987(3) 0.1787(4) 0.0178(16) Uani 1 1 d .
H33 H 0.3909 0.6281 0.1603 0.021 Uiso 1 1 calc R
C34 C 0.3043(6) 0.5577(3) 0.1078(4) 0.0202(17) Uani 1 1 d .
H34A H 0.2594 0.5241 0.1233 0.024 Uiso 1 1 calc R
H34B H 0.2631 0.5827 0.0666 0.024 Uiso 1 1 calc R
C35 C 0.3980(6) 0.5297(4) 0.0755(5) 0.0270(18) Uani 1 1 d .
H35A H 0.3736 0.5013 0.0317 0.032 Uiso 1 1 calc R
H35B H 0.4390 0.5631 0.0550 0.032 Uiso 1 1 calc R
C36 C 0.4664(7) 0.4941(4) 0.1391(5) 0.031(2) Uani 1 1 d .
H36A H 0.5293 0.4793 0.1181 0.038 Uiso 1 1 calc R
H36B H 0.4282 0.4574 0.1544 0.038 Uiso 1 1 calc R
C37 C 0.4988(7) 0.5341(4) 0.2111(5) 0.031(2) Uani 1 1 d .
H37A H 0.5432 0.5685 0.1971 0.037 Uiso 1 1 calc R
H37B H 0.5400 0.5089 0.2520 0.037 Uiso 1 1 calc R
C38 C 0.4039(6) 0.5608(3) 0.2436(4) 0.0241(18) Uani 1 1 d .
H38A H 0.4266 0.5876 0.2893 0.029 Uiso 1 1 calc R
H38B H 0.3611 0.5268 0.2608 0.029 Uiso 1 1 calc R
C39 C 0.1456(6) 0.6039(3) 0.2578(4) 0.0171(16) Uani 1 1 d .
H39 H 0.0887 0.6335 0.2655 0.021 Uiso 1 1 calc R
C40 C 0.1868(6) 0.5810(3) 0.3400(4) 0.0206(17) Uani 1 1 d .
H40A H 0.2264 0.6144 0.3700 0.025 Uiso 1 1 calc R
H40B H 0.2339 0.5453 0.3368 0.025 Uiso 1 1 calc R
C3T C 0.0706(9) 0.8278(6) 0.4636(8) 0.070(4) Uani 1 1 d .
H3TA H 0.0415 0.8653 0.4854 0.084 Uiso 1 1 calc R
H3TB H 0.1328 0.8394 0.4395 0.084 Uiso 1 1 calc R
C3S C 0.7057(9) 0.8771(5) 0.2377(6) 0.056(3) Uani 1 1 d .
H3SA H 0.6562 0.9002 0.1996 0.067 Uiso 1 1 calc R
H3SB H 0.7566 0.8554 0.2094 0.067 Uiso 1 1 calc R
C41 C 0.0942(6) 0.5614(3) 0.3815(4) 0.0236(18) Uani 1 1 d .
H41A H 0.1199 0.5464 0.4348 0.028 Uiso 1 1 calc R
H41B H 0.0490 0.5977 0.3864 0.028 Uiso 1 1 calc R
C42 C 0.0312(6) 0.5101(3) 0.3354(4) 0.0204(16) Uani 1 1 d .
H42A H 0.0732 0.4718 0.3379 0.025 Uiso 1 1 calc R
H42B H -0.0318 0.5015 0.3601 0.025 Uiso 1 1 calc R
C43 C -0.0011(6) 0.5278(3) 0.2496(4) 0.0208(17) Uani 1 1 d .
H43A H -0.0331 0.4915 0.2207 0.025 Uiso 1 1 calc R
H43B H -0.0540 0.5611 0.2465 0.025 Uiso 1 1 calc R
C44 C 0.0907(6) 0.5499(3) 0.2112(4) 0.0169(16) Uani 1 1 d .
H44A H 0.0664 0.5634 0.1570 0.020 Uiso 1 1 calc R
H44B H 0.1402 0.5153 0.2088 0.020 Uiso 1 1 calc R
C4S C 0.6508(8) 0.8330(4) 0.2837(6) 0.046(2) Uani 1 1 d .
H4SA H 0.5896 0.8150 0.2511 0.055 Uiso 1 1 calc R
H4SB H 0.6976 0.7990 0.3047 0.055 Uiso 1 1 calc R
C4T C -0.0077(9) 0.7966(5) 0.4063(7) 0.061(3) Uani 1 1 d .
H4TA H -0.0781 0.8027 0.4209 0.073 Uiso 1 1 calc R
H4TB H -0.0063 0.8141 0.3534 0.073 Uiso 1 1 calc R
C29 C 0.3102(6) 0.9280(3) -0.0609(5) 0.0256(18) Uani 1 1 d .
H29A H 0.3215 0.9733 -0.0641 0.031 Uiso 1 1 calc R
H29B H 0.3785 0.9081 -0.0452 0.031 Uiso 1 1 calc R
C28 C 0.2384(6) 0.9146(3) 0.0015(4) 0.0225(17) Uani 1 1 d .
H28A H 0.2712 0.9297 0.0532 0.027 Uiso 1 1 calc R
H28B H 0.1715 0.9366 -0.0121 0.027 Uiso 1 1 calc R
C27 C 0.2191(6) 0.8451(3) 0.0053(4) 0.0160(15) Uani 1 1 d .
H27 H 0.2898 0.8259 0.0130 0.019 Uiso 1 1 calc R
C26 C 0.0207(6) 0.9226(3) 0.0888(4) 0.0207(16) Uani 1 1 d .
H26A H 0.0746 0.9387 0.1299 0.025 Uiso 1 1 calc R
H26B H 0.0337 0.9400 0.0379 0.025 Uiso 1 1 calc R
C25 C -0.0864(6) 0.9421(3) 0.1062(5) 0.0252(18) Uani 1 1 d .
H25A H -0.0909 0.9878 0.1063 0.030 Uiso 1 1 calc R
H25B H -0.0967 0.9271 0.1589 0.030 Uiso 1 1 calc R
C24 C -0.1718(6) 0.9160(4) 0.0456(5) 0.0272(19) Uani 1 1 d .
H24A H -0.2403 0.9266 0.0609 0.033 Uiso 1 1 calc R
H24B H -0.1670 0.9354 -0.0058 0.033 Uiso 1 1 calc R
C23 C -0.1635(6) 0.8461(3) 0.0380(5) 0.0236(18) Uani 1 1 d .
H23A H -0.2161 0.8316 -0.0051 0.028 Uiso 1 1 calc R
H23B H -0.1787 0.8264 0.0870 0.028 Uiso 1 1 calc R
C22 C -0.0560(6) 0.8263(3) 0.0217(4) 0.0203(17) Uani 1 1 d .
H22A H -0.0430 0.8424 -0.0298 0.024 Uiso 1 1 calc R
H22B H -0.0520 0.7805 0.0202 0.024 Uiso 1 1 calc R
C21 C 0.0264(6) 0.8514(3) 0.0862(4) 0.0165(16) Uani 1 1 d .
H21 H 0.0030 0.8374 0.1363 0.020 Uiso 1 1 calc R
C20 C 0.3987(6) 0.7229(3) 0.2846(4) 0.0164(16) Uani 1 1 d .
H20 H 0.4515 0.7118 0.2497 0.020 Uiso 1 1 calc R
C1T C 0.0477(7) 0.7192(5) 0.4876(7) 0.058(3) Uani 1 1 d .
H1TA H 0.0992 0.6851 0.4929 0.070 Uiso 1 1 calc R
H1TB H -0.0130 0.7064 0.5127 0.070 Uiso 1 1 calc R
O1T O 0.0167(6) 0.7335(4) 0.4068(4) 0.059(2) Uani 1 1 d .
C1S C 0.7081(8) 0.9072(5) 0.3732(6) 0.045(2) Uani 1 1 d .
H1SA H 0.7562 0.8850 0.4133 0.055 Uiso 1 1 calc R
H1SB H 0.6861 0.9463 0.3960 0.055 Uiso 1 1 calc R
O1S O 0.6200(5) 0.8694(3) 0.3457(3) 0.0376(15) Uani 1 1 d .

loop_
_atom_site_aniso_label
_atom_site_aniso_U_11
_atom_site_aniso_U_22
_atom_site_aniso_U_33
_atom_site_aniso_U_23
_atom_site_aniso_U_13
_atom_site_aniso_U_12
C7 0.020(4) 0.020(4) 0.018(4) 0.011(3) -0.008(3) 0.000(3)
C6 0.024(5) 0.025(4) 0.029(5) 0.004(4) -0.010(4) -0.008(3)
C5 0.043(6) 0.023(4) 0.023(4) 0.002(4) -0.012(4) -0.016(4)
C4 0.033(5) 0.020(4) 0.017(4) -0.001(3) -0.005(3) -0.002(3)
C3 0.021(4) 0.008(3) 0.020(4) 0.003(3) -0.012(3) 0.001(3)
C2 0.022(4) 0.009(3) 0.016(4) 0.006(3) -0.006(3) 0.005(3)
P2 0.0190(10) 0.0077(9) 0.0141(9) 0.0003(7) -0.0017(8) -0.0005(7)
C1 0.023(4) 0.008(3) 0.020(4) 0.004(3) 0.006(3) 0.002(3)
P1 0.0180(10) 0.0087(9) 0.0115(9) 0.0000(7) -0.0016(7) -0.0002(7)
Fe1 0.0195(6) 0.0054(5) 0.0140(5) 0.0008(4) -0.0037(4) -0.0013(4)
Ni1 0.0173(5) 0.0064(4) 0.0149(5) 0.0010(3) 0.0004(4) 0.0001(3)
Cl1 0.0241(10) 0.0147(9) 0.0359(11) 0.0069(8) 0.0139(9) 0.0040(7)
C8 0.020(4) 0.025(4) 0.022(4) 0.007(3) 0.001(3) 0.000(3)
C9 0.026(4) 0.021(4) 0.022(4) 0.010(3) 0.007(3) 0.009(3)
C10 0.041(5) 0.008(3) 0.012(4) 0.003(3) 0.001(3) -0.012(3)
C13 0.041(5) 0.010(4) 0.018(4) -0.006(3) -0.005(4) 0.000(3)
C12 0.028(4) 0.008(3) 0.014(4) -0.002(3) 0.000(3) 0.001(3)
C11 0.019(3) 0.002(3) 0.017(3) 0.002(2) 0.000(3) 0.003(2)
C14 0.038(5) 0.009(4) 0.021(4) 0.005(3) -0.005(4) -0.001(3)
C15 0.023(4) 0.010(3) 0.018(4) 0.001(3) 0.000(3) -0.008(3)
C16 0.018(4) 0.008(3) 0.013(3) 0.004(3) 0.005(3) 0.000(3)
C17 0.028(4) 0.010(4) 0.019(4) 0.003(3) 0.000(3) -0.001(3)
C18 0.036(5) 0.015(4) 0.010(4) -0.004(3) -0.004(3) -0.002(3)
C19 0.027(4) 0.005(3) 0.024(4) 0.004(3) -0.005(3) -0.002(3)
C30 0.039(5) 0.025(4) 0.020(4) 0.001(3) 0.012(4) -0.004(4)
C2T 0.027(6) 0.096(10) 0.067(8) -0.054(7) 0.001(5) -0.006(6)
C2S 0.038(6) 0.058(7) 0.069(8) 0.001(6) 0.010(5) -0.017(5)
C31 0.037(5) 0.025(4) 0.022(4) -0.002(3) 0.005(4) 0.001(4)
C32 0.029(5) 0.028(4) 0.025(4) -0.007(3) 0.004(4) -0.005(3)
C33 0.019(4) 0.014(4) 0.018(4) 0.004(3) -0.004(3) 0.009(3)
C34 0.025(4) 0.014(4) 0.022(4) -0.004(3) 0.003(3) -0.004(3)
C35 0.029(5) 0.027(4) 0.026(4) -0.003(3) 0.007(4) 0.002(3)
C36 0.042(5) 0.022(4) 0.033(5) 0.000(4) 0.012(4) 0.011(4)
C37 0.034(5) 0.028(4) 0.028(5) 0.000(4) -0.007(4) 0.017(4)
C38 0.029(5) 0.020(4) 0.022(4) 0.002(3) -0.003(3) 0.005(3)
C39 0.026(4) 0.008(3) 0.017(4) 0.000(3) 0.003(3) -0.003(3)
C40 0.037(5) 0.007(3) 0.016(4) 0.003(3) 0.000(3) -0.003(3)
C3T 0.042(7) 0.072(8) 0.092(10) -0.046(8) -0.002(6) 0.010(6)
C3S 0.065(8) 0.048(6) 0.058(7) -0.005(5) 0.023(6) -0.008(5)
C41 0.040(5) 0.012(4) 0.021(4) 0.005(3) 0.011(4) 0.000(3)
C42 0.022(4) 0.013(4) 0.026(4) 0.000(3) 0.005(3) 0.001(3)
C43 0.025(4) 0.011(4) 0.025(4) -0.003(3) -0.004(3) -0.001(3)
C44 0.025(4) 0.007(3) 0.017(4) 0.008(3) -0.001(3) 0.004(3)
C4S 0.048(6) 0.029(5) 0.060(7) -0.006(5) 0.012(5) -0.010(4)
C4T 0.071(8) 0.065(8) 0.049(7) -0.026(6) 0.019(6) -0.004(6)
C29 0.033(5) 0.017(4) 0.030(4) 0.007(3) 0.012(4) -0.003(3)
C28 0.034(5) 0.018(4) 0.014(4) 0.001(3) 0.001(3) 0.001(3)
C27 0.020(4) 0.009(3) 0.020(4) -0.001(3) 0.006(3) -0.005(3)
C26 0.027(4) 0.014(4) 0.020(4) 0.003(3) -0.002(3) 0.000(3)
C25 0.036(5) 0.016(4) 0.022(4) -0.004(3) -0.003(4) 0.010(3)
C24 0.023(5) 0.027(4) 0.029(5) -0.002(4) -0.004(4) 0.012(3)
C23 0.023(4) 0.019(4) 0.026(4) -0.006(3) -0.008(3) 0.000(3)
C22 0.031(5) 0.012(4) 0.015(4) 0.003(3) -0.002(3) 0.010(3)
C21 0.029(4) 0.005(3) 0.014(4) -0.002(3) -0.001(3) 0.003(3)
C20 0.025(4) 0.005(3) 0.019(4) 0.000(3) 0.001(3) -0.005(3)
C1T 0.014(5) 0.066(7) 0.095(9) -0.035(7) 0.007(5) 0.002(5)
O1T 0.058(5) 0.065(5) 0.058(5) -0.035(4) 0.026(4) -0.025(4)
C1S 0.041(6) 0.052(6) 0.040(6) -0.001(5) -0.007(5) -0.004(5)
O1S 0.031(4) 0.045(4) 0.037(4) -0.006(3) 0.007(3) -0.011(3)

loop_
_atom_type_symbol
_atom_type_description
_atom_type_scat_dispersion_real
_atom_type_scat_dispersion_imag
_atom_type_scat_source
C C 0.0033 0.0016 'International Tables Vol C Tables 4.2.6.8 and 6.1.1.4'
H H 0.0000 0.0000 'International Tables Vol C Tables 4.2.6.8 and 6.1.1.4'
P P 0.1023 0.0942 'International Tables Vol C Tables 4.2.6.8 and 6.1.1.4'
Cl Cl 0.1484 0.1585 'International Tables Vol C Tables 4.2.6.8 and 6.1.1.4'
Fe Fe 0.3463 0.8444 'International Tables Vol C Tables 4.2.6.8 and 6.1.1.4'
Ni Ni 0.3393 1.1124 'International Tables Vol C Tables 4.2.6.8 and 6.1.1.4'
O O 0.0106 0.0060 'International Tables Vol C Tables 4.2.6.8 and 6.1.1.4'

loop_
_geom_angle_atom_site_label_1
_geom_angle_atom_site_label_2
_geom_angle_atom_site_label_3
_geom_angle
C6 C7 C2 119.2(7)
C6 C7 C8 122.0(7)
C2 C7 C8 118.8(7)
C5 C6 C7 121.5(8)
C6 C5 C4 120.7(7)
C3 C4 C5 119.2(7)
C4 C3 C2 122.0(7)
C7 C2 C1 120.6(7)
C7 C2 C3 117.3(7)
C1 C2 C3 122.0(7)
C16 P2 C39 102.8(3)
C16 P2 C33 104.9(3)
C39 P2 C33 110.7(3)
C16 P2 Ni1 98.6(2)
C39 P2 Ni1 122.3(3)
C33 P2 Ni1 114.3(2)
C10 C1 C2 118.2(7)
C10 C1 Ni1 125.8(6)
C2 C1 Ni1 115.7(5)
C11 P1 C27 102.9(3)
C11 P1 C21 103.0(3)
C27 P1 C21 110.7(3)
C11 P1 Ni1 98.6(2)
C27 P1 Ni1 116.9(2)
C21 P1 Ni1 120.9(2)
C14 Fe1 C19 99.0(3)
C14 Fe1 C13 41.0(3)
C19 Fe1 C13 112.7(3)
C14 Fe1 C18 115.5(3)
C19 Fe1 C18 40.5(3)
C13 Fe1 C18 100.2(3)
C14 Fe1 C12 68.8(3)
C19 Fe1 C12 149.9(3)
C13 Fe1 C12 40.4(3)
C18 Fe1 C12 118.5(3)
C14 Fe1 C15 41.1(3)
C19 Fe1 C15 120.6(3)
C13 Fe1 C15 68.7(3)
C18 Fe1 C15 154.2(3)
C12 Fe1 C15 68.7(3)
C14 Fe1 C20 117.3(3)
C19 Fe1 C20 41.0(3)
C13 Fe1 C20 150.1(3)
C18 Fe1 C20 68.6(3)
C12 Fe1 C20 168.7(3)
C15 Fe1 C20 109.0(3)
C14 Fe1 C17 154.5(3)
C19 Fe1 C17 68.2(3)
C13 Fe1 C17 121.9(3)
C18 Fe1 C17 40.8(3)
C12 Fe1 C17 110.8(3)
C15 Fe1 C17 164.2(3)
C20 Fe1 C17 68.1(3)
C14 Fe1 C16 155.8(3)
C19 Fe1 C16 67.7(3)
C13 Fe1 C16 162.2(3)
C18 Fe1 C16 68.1(3)
C12 Fe1 C16 132.4(3)
C15 Fe1 C16 127.4(3)
C20 Fe1 C16 39.7(3)
C17 Fe1 C16 40.6(3)
C14 Fe1 C11 67.8(3)
C19 Fe1 C11 160.4(3)
C13 Fe1 C11 67.6(3)
C18 Fe1 C11 158.1(3)
C12 Fe1 C11 40.6(3)
C15 Fe1 C11 40.0(3)
C20 Fe1 C11 130.9(3)
C17 Fe1 C11 129.5(3)
C16 Fe1 C11 118.5(3)
C1 Ni1 P1 93.4(2)
C1 Ni1 P2 90.4(2)
P1 Ni1 P2 144.95(8)
C1 Ni1 Cl1 163.5(2)
P1 Ni1 Cl1 92.37(7)
P2 Ni1 Cl1 93.74(8)
C9 C8 C7 120.2(7)
C8 C9 C10 120.4(7)
C1 C10 C9 121.6(7)
C12 C13 C14 108.9(7)
C12 C13 Fe1 70.7(4)
C14 C13 Fe1 69.0(4)
C13 C12 C11 107.6(7)
C13 C12 Fe1 68.8(4)
C11 C12 Fe1 72.2(4)
C15 C11 C12 107.3(6)
C15 C11 P1 125.7(5)
C12 C11 P1 126.9(5)
C15 C11 Fe1 67.5(4)
C12 C11 Fe1 67.2(4)
P1 C11 Fe1 129.3(3)
C13 C14 C15 108.2(7)
C13 C14 Fe1 70.0(4)
C15 C14 Fe1 71.0(4)
C14 C15 C11 107.7(7)
C14 C15 Fe1 67.9(4)
C11 C15 Fe1 72.5(4)
C20 C16 C17 107.4(6)
C20 C16 P2 126.7(5)
C17 C16 P2 125.9(5)
C20 C16 Fe1 68.1(4)
C17 C16 Fe1 68.1(4)
P2 C16 Fe1 129.4(4)
C18 C17 C16 107.6(7)
C18 C17 Fe1 68.5(4)
C16 C17 Fe1 71.3(4)
C19 C18 C17 108.0(6)
C19 C18 Fe1 69.3(4)
C17 C18 Fe1 70.7(4)
C18 C19 C20 108.8(6)
C18 C19 Fe1 70.2(4)
C20 C19 Fe1 70.6(4)
C29 C30 C31 111.6(6)
C3T C2T C1T 104.3(9)
C3S C2S C1S 105.2(8)
C30 C31 C32 111.0(6)
C27 C32 C31 110.2(6)
C34 C33 C38 110.5(6)
C34 C33 P2 111.3(5)
C38 C33 P2 119.3(5)
C35 C34 C33 110.5(6)
C36 C35 C34 110.7(6)
C35 C36 C37 111.8(6)
C36 C37 C38 111.3(7)
C37 C38 C33 108.4(6)
C40 C39 C44 108.6(5)
C40 C39 P2 118.5(5)
C44 C39 P2 113.9(5)
C39 C40 C41 108.7(6)
C4T C3T C2T 102.6(10)
C4S C3S C2S 102.7(9)
C42 C41 C40 110.7(6)
C43 C42 C41 112.2(6)
C44 C43 C42 111.8(6)
C43 C44 C39 110.3(6)
O1S C4S C3S 104.6(7)
O1T C4T C3T 107.7(10)
C30 C29 C28 111.0(6)
C27 C28 C29 109.5(6)
C28 C27 C32 110.1(6)
C28 C27 P1 119.0(5)
C32 C27 P1 111.5(5)
C25 C26 C21 109.3(6)
C26 C25 C24 111.3(6)
C23 C24 C25 111.9(6)
C24 C23 C22 111.9(6)
C23 C22 C21 109.5(6)
C22 C21 C26 110.0(6)
C22 C21 P1 112.3(5)
C26 C21 P1 118.8(5)
C16 C20 C19 108.1(6)
C16 C20 Fe1 72.2(4)
C19 C20 Fe1 68.4(4)
O1T C1T C2T 106.3(10)
C4T O1T C1T 104.5(8)
O1S C1S C2S 104.5(7)
C4S O1S C1S 105.6(7)

loop_
_geom_bond_atom_site_label_1
_geom_bond_atom_site_label_2
_geom_bond_distance
C7 C6 1.402(11)
C7 C2 1.425(11)
C7 C8 1.426(11)
C6 C5 1.350(12)
C5 C4 1.416(12)
C4 C3 1.355(10)
C3 C2 1.432(10)
C2 C1 1.431(10)
P2 C16 1.815(7)
P2 C39 1.839(7)
P2 C33 1.844(7)
P2 Ni1 2.2011(19)
C1 C10 1.375(10)
C1 Ni1 1.901(7)
P1 C11 1.813(7)
P1 C27 1.837(7)
P1 C21 1.844(7)
P1 Ni1 2.1862(19)
Fe1 C14 2.016(7)
Fe1 C19 2.027(7)
Fe1 C13 2.029(7)
Fe1 C18 2.039(7)
Fe1 C12 2.054(7)
Fe1 C15 2.056(7)
Fe1 C20 2.057(7)
Fe1 C17 2.068(7)
Fe1 C16 2.111(6)
Fe1 C11 2.122(7)
Ni1 Cl1 2.230(2)
C8 C9 1.366(11)
C9 C10 1.427(11)
C13 C12 1.412(10)
C13 C14 1.416(12)
C12 C11 1.450(10)
C11 C15 1.431(10)
C14 C15 1.430(10)
C16 C20 1.415(10)
C16 C17 1.451(10)
C17 C18 1.430(10)
C18 C19 1.406(11)
C19 C20 1.432(10)
C30 C29 1.515(11)
C30 C31 1.528(11)
C2T C3T 1.511(18)
C2T C1T 1.537(14)
C2S C3S 1.518(14)
C2S C1S 1.530(14)
C31 C32 1.537(11)
C32 C27 1.532(10)
C33 C34 1.530(10)
C33 C38 1.536(10)
C34 C35 1.530(10)
C35 C36 1.523(11)
C36 C37 1.524(11)
C37 C38 1.534(11)
C39 C40 1.530(10)
C39 C44 1.536(10)
C40 C41 1.539(10)
C3T C4T 1.481(15)
C3S C4S 1.483(13)
C41 C42 1.534(10)
C42 C43 1.531(10)
C43 C44 1.518(10)
C4S O1S 1.426(11)
C4T O1T 1.398(13)
C29 C28 1.545(10)
C28 C27 1.525(9)
C26 C25 1.522(11)
C26 C21 1.539(9)
C25 C24 1.525(11)
C24 C23 1.519(10)
C23 C22 1.524(10)
C22 C21 1.536(10)
C1T O1T 1.431(14)
C1S O1S 1.433(11)

loop_
_geom_torsion_atom_site_label_1
_geom_torsion_atom_site_label_2
_geom_torsion_atom_site_label_3
_geom_torsion_atom_site_label_4
_geom_torsion
C2 C7 C6 C5 0.0(11)
C8 C7 C6 C5 -177.9(7)
C7 C6 C5 C4 -2.7(12)
C6 C5 C4 C3 2.1(12)
C5 C4 C3 C2 1.3(11)
C6 C7 C2 C1 -173.3(7)
C8 C7 C2 C1 4.7(10)
C6 C7 C2 C3 3.2(10)
C8 C7 C2 C3 -178.8(6)
C4 C3 C2 C7 -3.9(10)
C4 C3 C2 C1 172.5(7)
C7 C2 C1 C10 -1.4(10)
C3 C2 C1 C10 -177.7(6)
C7 C2 C1 Ni1 171.9(5)
C3 C2 C1 Ni1 -4.4(8)
C10 C1 Ni1 P1 -68.9(6)
C2 C1 Ni1 P1 118.4(5)
C10 C1 Ni1 P2 76.2(6)
C2 C1 Ni1 P2 -96.5(5)
C10 C1 Ni1 Cl1 -179.2(5)
C2 C1 Ni1 Cl1 8.1(11)
C11 P1 Ni1 C1 106.9(3)
C27 P1 Ni1 C1 -143.8(3)
C21 P1 Ni1 C1 -3.9(4)
C11 P1 Ni1 P2 11.4(3)
C27 P1 Ni1 P2 120.7(3)
C21 P1 Ni1 P2 -99.4(3)
C11 P1 Ni1 Cl1 -88.6(2)
C27 P1 Ni1 Cl1 20.7(3)
C21 P1 Ni1 Cl1 160.7(3)
C16 P2 Ni1 C1 -105.3(3)
C39 P2 Ni1 C1 5.8(3)
C33 P2 Ni1 C1 144.0(3)
C16 P2 Ni1 P1 -8.9(3)
C39 P2 Ni1 P1 102.3(3)
C33 P2 Ni1 P1 -119.5(3)
C16 P2 Ni1 Cl1 90.6(2)
C39 P2 Ni1 Cl1 -158.2(3)
C33 P2 Ni1 Cl1 -20.0(3)
C6 C7 C8 C9 174.4(7)
C2 C7 C8 C9 -3.6(10)
C7 C8 C9 C10 -0.8(11)
C2 C1 C10 C9 -3.1(10)
Ni1 C1 C10 C9 -175.6(5)
C8 C9 C10 C1 4.3(11)
C14 Fe1 C13 C12 120.1(6)
C19 Fe1 C13 C12 -162.8(4)
C18 Fe1 C13 C12 -122.5(5)
C15 Fe1 C13 C12 81.8(5)
C20 Fe1 C13 C12 173.2(5)
C17 Fe1 C13 C12 -85.1(5)
C16 Fe1 C13 C12 -75.3(10)
C11 Fe1 C13 C12 38.5(4)
C19 Fe1 C13 C14 77.2(5)
C18 Fe1 C13 C14 117.4(5)
C12 Fe1 C13 C14 -120.1(6)
C15 Fe1 C13 C14 -38.3(4)
C20 Fe1 C13 C14 53.1(8)
C17 Fe1 C13 C14 154.8(4)
C16 Fe1 C13 C14 164.6(8)
C11 Fe1 C13 C14 -81.6(5)
C14 C13 C12 C11 -3.5(8)
Fe1 C13 C12 C11 -62.2(5)
C14 C13 C12 Fe1 58.6(5)
C14 Fe1 C12 C13 -37.5(5)
C19 Fe1 C12 C13 33.1(8)
C18 Fe1 C12 C13 70.9(5)
C15 Fe1 C12 C13 -81.7(5)
C20 Fe1 C12 C13 -162.4(14)
C17 Fe1 C12 C13 115.2(5)
C16 Fe1 C12 C13 156.4(4)
C11 Fe1 C12 C13 -117.7(6)
C14 Fe1 C12 C11 80.3(4)
C19 Fe1 C12 C11 150.8(5)
C13 Fe1 C12 C11 117.7(6)
C18 Fe1 C12 C11 -171.4(4)
C15 Fe1 C12 C11 36.0(4)
C20 Fe1 C12 C11 -44.6(16)
C17 Fe1 C12 C11 -127.1(4)
C16 Fe1 C12 C11 -85.9(5)
C13 C12 C11 C15 4.4(7)
Fe1 C12 C11 C15 -55.6(5)
C13 C12 C11 P1 -177.1(5)
Fe1 C12 C11 P1 122.9(5)
C13 C12 C11 Fe1 60.0(5)
C27 P1 C11 C15 -37.7(6)
C21 P1 C11 C15 -152.9(6)
Ni1 P1 C11 C15 82.5(6)
C27 P1 C11 C12 144.1(6)
C21 P1 C11 C12 28.9(6)
Ni1 P1 C11 C12 -95.7(6)
C27 P1 C11 Fe1 -126.6(5)
C21 P1 C11 Fe1 118.3(5)
Ni1 P1 C11 Fe1 -6.3(5)
C14 Fe1 C11 C15 38.7(4)
C19 Fe1 C11 C15 -11.8(10)
C13 Fe1 C11 C15 83.2(4)
C18 Fe1 C11 C15 142.2(7)
C12 Fe1 C11 C15 121.6(6)
C20 Fe1 C11 C15 -68.9(5)
C17 Fe1 C11 C15 -163.2(4)
C16 Fe1 C11 C15 -115.4(4)
C14 Fe1 C11 C12 -82.9(5)
C19 Fe1 C11 C12 -133.3(8)
C13 Fe1 C11 C12 -38.4(4)
C18 Fe1 C11 C12 20.6(9)
C15 Fe1 C11 C12 -121.6(6)
C20 Fe1 C11 C12 169.5(4)
C17 Fe1 C11 C12 75.2(5)
C16 Fe1 C11 C12 123.0(4)
C14 Fe1 C11 P1 157.3(6)
C19 Fe1 C11 P1 106.8(8)
C13 Fe1 C11 P1 -158.3(6)
C18 Fe1 C11 P1 -99.3(8)
C12 Fe1 C11 P1 -119.9(7)
C15 Fe1 C11 P1 118.5(6)
C20 Fe1 C11 P1 49.7(6)
C17 Fe1 C11 P1 -44.7(6)
C16 Fe1 C11 P1 3.1(6)
C12 C13 C14 C15 1.3(8)
Fe1 C13 C14 C15 61.0(5)
C12 C13 C14 Fe1 -59.7(5)
C19 Fe1 C14 C13 -114.4(5)
C18 Fe1 C14 C13 -75.5(5)
C12 Fe1 C14 C13 37.0(4)
C15 Fe1 C14 C13 118.5(6)
C20 Fe1 C14 C13 -153.4(4)
C17 Fe1 C14 C13 -57.2(9)
C16 Fe1 C14 C13 -168.6(6)
C11 Fe1 C14 C13 80.8(5)
C19 Fe1 C14 C15 127.1(5)
C13 Fe1 C14 C15 -118.5(6)
C18 Fe1 C14 C15 166.0(4)
C12 Fe1 C14 C15 -81.5(5)
C20 Fe1 C14 C15 88.1(5)
C17 Fe1 C14 C15 -175.7(6)
C16 Fe1 C14 C15 72.9(8)
C11 Fe1 C14 C15 -37.7(4)
C13 C14 C15 C11 1.5(8)
Fe1 C14 C15 C11 61.9(5)
C13 C14 C15 Fe1 -60.4(5)
C12 C11 C15 C14 -3.7(7)
P1 C11 C15 C14 177.8(5)
Fe1 C11 C15 C14 -59.0(5)
C12 C11 C15 Fe1 55.4(4)
P1 C11 C15 Fe1 -123.1(5)
C19 Fe1 C15 C14 -66.3(5)
C13 Fe1 C15 C14 38.2(5)
C18 Fe1 C15 C14 -30.1(9)
C12 Fe1 C15 C14 81.7(5)
C20 Fe1 C15 C14 -110.0(5)
C17 Fe1 C15 C14 173.2(10)
C16 Fe1 C15 C14 -150.4(5)
C11 Fe1 C15 C14 118.2(6)
C14 Fe1 C15 C11 -118.2(6)
C19 Fe1 C15 C11 175.4(4)
C13 Fe1 C15 C11 -80.0(4)
C18 Fe1 C15 C11 -148.3(6)
C12 Fe1 C15 C11 -36.5(4)
C20 Fe1 C15 C11 131.7(4)
C17 Fe1 C15 C11 55.0(12)
C16 Fe1 C15 C11 91.3(5)
C39 P2 C16 C20 144.5(6)
C33 P2 C16 C20 28.6(7)
Ni1 P2 C16 C20 -89.5(6)
C39 P2 C16 C17 -35.0(7)
C33 P2 C16 C17 -150.8(6)
Ni1 P2 C16 C17 91.1(6)
C39 P2 C16 Fe1 -124.9(4)
C33 P2 C16 Fe1 119.2(5)
Ni1 P2 C16 Fe1 1.2(5)
C14 Fe1 C16 C20 21.4(9)
C19 Fe1 C16 C20 -38.6(4)
C13 Fe1 C16 C20 -133.5(9)
C18 Fe1 C16 C20 -82.4(5)
C12 Fe1 C16 C20 168.4(4)
C15 Fe1 C16 C20 73.7(5)
C17 Fe1 C16 C20 -120.6(6)
C11 Fe1 C16 C20 120.8(4)
C14 Fe1 C16 C17 142.0(7)
C19 Fe1 C16 C17 82.0(5)
C13 Fe1 C16 C17 -12.9(11)
C18 Fe1 C16 C17 38.2(4)
C12 Fe1 C16 C17 -71.0(5)
C15 Fe1 C16 C17 -165.7(4)
C20 Fe1 C16 C17 120.6(6)
C11 Fe1 C16 C17 -118.6(4)
C14 Fe1 C16 P2 -98.8(8)
C19 Fe1 C16 P2 -158.8(5)
C13 Fe1 C16 P2 106.3(9)
C18 Fe1 C16 P2 157.4(6)
C12 Fe1 C16 P2 48.1(6)
C15 Fe1 C16 P2 -46.5(6)
C20 Fe1 C16 P2 -120.2(6)
C17 Fe1 C16 P2 119.2(7)
C11 Fe1 C16 P2 0.5(6)
C20 C16 C17 C18 -2.3(8)
P2 C16 C17 C18 177.2(5)
Fe1 C16 C17 C18 -59.1(5)
C20 C16 C17 Fe1 56.8(5)
P2 C16 C17 Fe1 -123.6(5)
C14 Fe1 C17 C18 -25.7(9)
C19 Fe1 C17 C18 37.8(4)
C13 Fe1 C17 C18 -66.2(5)
C12 Fe1 C17 C18 -109.9(5)
C15 Fe1 C17 C18 164.7(10)
C20 Fe1 C17 C18 82.1(5)
C16 Fe1 C17 C18 118.4(6)
C11 Fe1 C17 C18 -152.2(4)
C14 Fe1 C17 C16 -144.1(7)
C19 Fe1 C17 C16 -80.7(4)
C13 Fe1 C17 C16 175.4(4)
C18 Fe1 C17 C16 -118.4(6)
C12 Fe1 C17 C16 131.6(4)
C15 Fe1 C17 C16 46.3(13)
C20 Fe1 C17 C16 -36.3(4)
C11 Fe1 C17 C16 89.4(5)
C16 C17 C18 C19 1.3(8)
Fe1 C17 C18 C19 -59.5(5)
C16 C17 C18 Fe1 60.9(5)
C14 Fe1 C18 C19 -73.1(5)
C13 Fe1 C18 C19 -113.2(4)
C12 Fe1 C18 C19 -151.7(4)
C15 Fe1 C18 C19 -51.7(8)
C20 Fe1 C18 C19 37.9(4)
C17 Fe1 C18 C19 118.8(6)
C16 Fe1 C18 C19 80.8(4)
C11 Fe1 C18 C19 -166.8(6)
C14 Fe1 C18 C17 168.1(4)
C19 Fe1 C18 C17 -118.8(6)
C13 Fe1 C18 C17 127.9(5)
C12 Fe1 C18 C17 89.4(5)
C15 Fe1 C18 C17 -170.5(6)
C20 Fe1 C18 C17 -80.9(5)
C16 Fe1 C18 C17 -38.1(4)
C11 Fe1 C18 C17 74.3(8)
C17 C18 C19 C20 0.1(8)
Fe1 C18 C19 C20 -60.3(5)
C17 C18 C19 Fe1 60.4(5)
C14 Fe1 C19 C18 119.0(4)
C13 Fe1 C19 C18 78.7(5)
C12 Fe1 C19 C18 56.1(7)
C15 Fe1 C19 C18 156.6(4)
C20 Fe1 C19 C18 -119.3(6)
C17 Fe1 C19 C18 -38.0(4)
C16 Fe1 C19 C18 -82.0(4)
C11 Fe1 C19 C18 165.4(7)
C14 Fe1 C19 C20 -121.6(4)
C13 Fe1 C19 C20 -162.0(4)
C18 Fe1 C19 C20 119.3(6)
C12 Fe1 C19 C20 175.5(5)
C15 Fe1 C19 C20 -84.1(5)
C17 Fe1 C19 C20 81.3(4)
C16 Fe1 C19 C20 37.3(4)
C11 Fe1 C19 C20 -75.3(9)
C29 C30 C31 C32 54.8(9)
C30 C31 C32 C27 -56.1(9)
C16 P2 C33 C34 -170.6(5)
C39 P2 C33 C34 79.1(6)
Ni1 P2 C33 C34 -63.8(5)
C16 P2 C33 C38 58.8(6)
C39 P2 C33 C38 -51.4(7)
Ni1 P2 C33 C38 165.6(5)
C38 C33 C34 C35 -59.4(8)
P2 C33 C34 C35 165.6(5)
C33 C34 C35 C36 55.8(8)
C34 C35 C36 C37 -54.3(9)
C35 C36 C37 C38 56.2(9)
C36 C37 C38 C33 -57.9(9)
C34 C33 C38 C37 59.7(8)
P2 C33 C38 C37 -169.4(5)
C16 P2 C39 C40 -44.6(6)
C33 P2 C39 C40 67.0(6)
Ni1 P2 C39 C40 -153.6(4)
C16 P2 C39 C44 -174.1(5)
C33 P2 C39 C44 -62.6(6)
Ni1 P2 C39 C44 76.9(5)
C44 C39 C40 C41 -63.2(7)
P2 C39 C40 C41 164.9(5)
C1T C2T C3T C4T 12.8(11)
C1S C2S C3S C4S -14.7(12)
C39 C40 C41 C42 59.0(8)
C40 C41 C42 C43 -53.0(8)
C41 C42 C43 C44 51.3(8)
C42 C43 C44 C39 -55.6(7)
C40 C39 C44 C43 61.9(8)
P2 C39 C44 C43 -163.8(5)
C2S C3S C4S O1S 35.0(11)
C2T C3T C4T O1T -32.8(11)
C31 C30 C29 C28 -55.7(9)
C30 C29 C28 C27 57.9(8)
C29 C28 C27 C32 -59.5(8)
C29 C28 C27 P1 170.0(5)
C31 C32 C27 C28 59.1(8)
C31 C32 C27 P1 -166.6(5)
C11 P1 C27 C28 -52.5(6)
C21 P1 C27 C28 57.0(7)
Ni1 P1 C27 C28 -159.2(5)
C11 P1 C27 C32 177.6(5)
C21 P1 C27 C32 -72.9(6)
Ni1 P1 C27 C32 70.9(6)
C21 C26 C25 C24 -57.4(8)
C26 C25 C24 C23 54.4(9)
C25 C24 C23 C22 -53.8(9)
C24 C23 C22 C21 56.1(8)
C23 C22 C21 C26 -59.5(8)
C23 C22 C21 P1 165.8(5)
C25 C26 C21 C22 60.3(8)
C25 C26 C21 P1 -168.3(5)
C11 P1 C21 C22 -174.2(5)
C27 P1 C21 C22 76.4(6)
Ni1 P1 C21 C22 -65.7(6)
C11 P1 C21 C26 55.5(6)
C27 P1 C21 C26 -54.0(6)
Ni1 P1 C21 C26 163.9(4)
C17 C16 C20 C19 2.4(8)
P2 C16 C20 C19 -177.1(5)
Fe1 C16 C20 C19 59.2(5)
C17 C16 C20 Fe1 -56.8(5)
P2 C16 C20 Fe1 123.7(5)
C18 C19 C20 C16 -1.6(8)
Fe1 C19 C20 C16 -61.6(5)
C18 C19 C20 Fe1 60.0(5)
C14 Fe1 C20 C16 -170.3(4)
C19 Fe1 C20 C16 118.6(6)
C13 Fe1 C20 C16 153.5(6)
C18 Fe1 C20 C16 81.2(4)
C12 Fe1 C20 C16 -49.7(16)
C15 Fe1 C20 C16 -126.3(4)
C17 Fe1 C20 C16 37.2(4)
C11 Fe1 C20 C16 -86.9(5)
C14 Fe1 C20 C19 71.1(5)
C13 Fe1 C20 C19 35.0(8)
C18 Fe1 C20 C19 -37.4(4)
C12 Fe1 C20 C19 -168.3(14)
C15 Fe1 C20 C19 115.1(4)
C17 Fe1 C20 C19 -81.4(5)
C16 Fe1 C20 C19 -118.6(6)
C11 Fe1 C20 C19 154.5(4)
C3T C2T C1T O1T 9.9(10)
C3T C4T O1T C1T 40.1(11)
C2T C1T O1T C4T -30.2(10)
C3S C2S C1S O1S -10.3(11)
C3S C4S O1S C1S -43.5(10)
C2S C1S O1S C4S 32.8(10)
